data_4340499
loop_
_publ_author_name
'Osako, Takao'
'Tachi, Yoshimitsu'
'Taki, Masayasu'
'Fukuzumi, Shunichi'
'Itoh, Shinobu'

_publ_section_title
;
 Modulation of Coordination Chemistry in Copper(I) Complexes Supported by
 Bis[2-(2-pyridyl)ethyl]amine-Based Tridentate Ligands
;
_journal_coden_ASTM INOCAJ
_journal_issue 26
_journal_name_full 'Inorganic Chemistry'
_journal_page_first 6604
_journal_page_last 6609
_journal_paper_doi 10.1021/ic010625d
_journal_volume 40
_journal_year 2001
_chemical_formula_sum 'C23 H27 Cl Cu N3 O4'
_chemical_formula_weight 508.48
_space_group_IT_number 2
_symmetry_cell_setting triclinic
_symmetry_Int_Tables_number 2
_symmetry_space_group_name_Hall '-P 1'
_symmetry_space_group_name_H-M 'P -1'
_cell_angle_alpha 92.232(6)
_cell_angle_beta 90.706(4)
_cell_angle_gamma 87.545(4)
_cell_formula_units_Z 4
_cell_length_a 15.621(2)
_cell_length_b 17.202(2)
_cell_length_c 8.2593(9)
_cell_measurement_reflns_used 13480
_cell_measurement_temperature 173.1
_cell_measurement_theta_max 27.5
_cell_measurement_theta_min 1.7
_cell_volume 2215.5(5)
_computing_cell_refinement PROCESS-AUTO
_computing_data_collection PROCESS-AUTO
_computing_data_reduction CrystalStructure
_computing_publication_material 'CrystalStructure Ver. 2.00'
_computing_structure_refinement CRYSTALS
_computing_structure_solution SIR92
_diffrn_detector_area_resol_mean 10.00
_diffrn_measured_fraction_theta_full 0.9665
_diffrn_measured_fraction_theta_max 0.9665
_diffrn_measurement_device_type 'Rigaku RAXIS-RAPID'
_diffrn_measurement_method \w
_diffrn_radiation_type 'Mo K\a'
_diffrn_radiation_wavelength 0.7107
_diffrn_reflns_av_R_equivalents 0.040
_diffrn_reflns_limit_h_max 20
_diffrn_reflns_limit_h_min -20
_diffrn_reflns_limit_k_max 22
_diffrn_reflns_limit_k_min -22
_diffrn_reflns_limit_l_max 10
_diffrn_reflns_limit_l_min -10
_diffrn_reflns_number 14995
_diffrn_reflns_theta_full 27.48
_diffrn_reflns_theta_max 27.48
_exptl_absorpt_coefficient_mu 1.142
_exptl_absorpt_correction_T_max 0.796
_exptl_absorpt_correction_T_min 0.559
_exptl_absorpt_correction_type multi-scan
_exptl_absorpt_process_details
;
     Higashi, T. (1995). Program for Absorption Correction.
     Rigaku Corporation, Tokyo, Japan.
;
_exptl_crystal_colour colorless
_exptl_crystal_density_diffrn 1.524
_exptl_crystal_density_method 'not measured'
_exptl_crystal_description block
_exptl_crystal_size_max 0.20
_exptl_crystal_size_mid 0.20
_exptl_crystal_size_min 0.20
_refine_diff_density_max 0.52
_refine_diff_density_min -0.62
_refine_ls_extinction_coef -212.6(2)
_refine_ls_extinction_method 'Larson (1970) Crystallographic Computing eq. 22'
_refine_ls_goodness_of_fit_ref 0.889
_refine_ls_hydrogen_treatment refall
_refine_ls_number_parameters 638
_refine_ls_number_reflns 6018
_refine_ls_R_factor_gt 0.0460
_refine_ls_shift/su_max 0.0030
_refine_ls_structure_factor_coef F
_refine_ls_weighting_details 'w = 1/[0.005Fo^2^ + 1.000\s^2^(Fo)]'
_refine_ls_weighting_scheme calc
_refine_ls_wR_factor_ref 0.0720
_reflns_number_gt 6018
_reflns_number_total 9823
_reflns_threshold_expression F^2^>2.0\s(F^2^)
_cod_duplicate_entry 4320711
_cod_data_source_file ic010625d.cif
_cod_data_source_block '_[CuI(L3)]ClO4_(3)'
_cod_original_cell_volume 2215.6(4)
_cod_original_sg_symbol_H-M 'P -1       '
_cod_original_formula_sum 'C46 H54 Cl2 Cu2 N6 O8 '
_cod_database_code 4340499

loop_
_symmetry_equiv_pos_as_xyz
x,y,z
-x,-y,-z

loop_
_atom_site_label
_atom_site_type_symbol
_atom_site_fract_x
_atom_site_fract_y
_atom_site_fract_z
_atom_site_U_iso_or_equiv
_atom_site_adp_type
_atom_site_occupancy
_atom_site_symmetry_multiplicity
_atom_site_calc_flag
Cu1 Cu 0.06181(3) 0.25351(3) 0.57280(6) 0.0291(1) Uani 1.00 1 d
Cu2 Cu 0.56761(3) 0.24313(3) 0.45118(6) 0.0276(1) Uani 1.00 1 d
Cl1 Cl 0.76064(9) 0.48191(7) 0.9286(1) 0.0441(3) Uani 1.00 1 d
Cl2 Cl 0.72138(8) 0.01121(7) -0.0116(1) 0.0373(3) Uani 1.00 1 d
O1 O 0.6892(3) 0.4385(3) 0.9747(6) 0.074(2) Uani 1.00 1 d
O2 O 0.7773(5) 0.5435(3) 1.0416(8) 0.111(2) Uani 1.00 1 d
O3 O 0.7438(4) 0.5132(3) 0.7751(6) 0.087(2) Uani 1.00 1 d
O4 O 0.8354(3) 0.4312(2) 0.9171(5) 0.059(1) Uani 1.00 1 d
O5 O 0.6518(3) 0.0604(2) -0.0669(5) 0.056(1) Uani 1.00 1 d
O6 O 0.7975(3) 0.0317(3) -0.0870(6) 0.084(2) Uani 1.00 1 d
O7 O 0.7307(3) 0.0206(3) 0.1601(4) 0.056(1) Uani 1.00 1 d
O8 O 0.7030(3) -0.0685(2) -0.0511(5) 0.068(1) Uani 1.00 1 d
N1 N 0.1857(2) 0.2486(2) 0.4721(4) 0.0311(9) Uani 1.00 1 d
N2 N 0.0069(2) 0.3493(2) 0.4713(5) 0.032(1) Uani 1.00 1 d
N3 N 0.0178(2) 0.1531(2) 0.4816(4) 0.0285(9) Uani 1.00 1 d
N4 N 0.5464(2) 0.2520(2) 0.1993(4) 0.0276(9) Uani 1.00 1 d
N5 N 0.5130(3) 0.3456(2) 0.5343(4) 0.032(1) Uani 1.00 1 d
N6 N 0.4949(2) 0.1549(2) 0.4941(4) 0.0279(9) Uani 1.00 1 d
C1 C -0.0628(3) 0.3880(3) 0.5361(7) 0.039(1) Uani 1.00 1 d
C2 C -0.1072(3) 0.4480(3) 0.4605(7) 0.046(1) Uani 1.00 1 d
C3 C -0.0794(4) 0.4693(3) 0.3110(8) 0.049(2) Uani 1.00 1 d
C4 C -0.0072(4) 0.4322(3) 0.2471(7) 0.046(1) Uani 1.00 1 d
C5 C 0.0357(3) 0.3724(3) 0.3290(6) 0.034(1) Uani 1.00 1 d
C6 C 0.1138(3) 0.3308(3) 0.2577(5) 0.037(1) Uani 1.00 1 d
C7 C 0.1902(3) 0.3192(3) 0.3739(6) 0.034(1) Uani 1.00 1 d
C8 C -0.0673(3) 0.1476(3) 0.4580(6) 0.039(1) Uani 1.00 1 d
C9 C -0.1031(3) 0.0888(3) 0.3624(6) 0.042(1) Uani 1.00 1 d
C10 C -0.0492(4) 0.0332(3) 0.2890(6) 0.043(1) Uani 1.00 1 d
C11 C 0.0387(3) 0.0380(3) 0.3136(6) 0.038(1) Uani 1.00 1 d
C12 C 0.0708(3) 0.0982(2) 0.4092(5) 0.029(1) Uani 1.00 1 d
C13 C 0.1653(3) 0.1041(3) 0.4355(6) 0.037(1) Uani 1.00 1 d
C14 C 0.2006(3) 0.1765(3) 0.3658(6) 0.035(1) Uani 1.00 1 d
C15 C 0.1416(4) 0.1811(3) 0.8797(6) 0.042(1) Uani 1.00 1 d
C16 C 0.0706(4) 0.1523(3) 0.9469(6) 0.047(2) Uani 1.00 1 d
C17 C -0.0053(4) 0.1969(4) 0.9542(6) 0.052(2) Uani 1.00 1 d
C18 C -0.0084(3) 0.2704(3) 0.8965(6) 0.044(1) Uani 1.00 1 d
C19 C 0.0650(3) 0.3000(3) 0.8312(5) 0.036(1) Uani 1.00 1 d
C20 C 0.1407(3) 0.2556(3) 0.8204(5) 0.033(1) Uani 1.00 1 d
C21 C 0.2213(3) 0.2912(3) 0.7562(6) 0.037(1) Uani 1.00 1 d
C22 C 0.2952(3) 0.2872(3) 0.8848(7) 0.048(2) Uani 1.00 1 d
C23 C 0.2519(3) 0.2496(3) 0.6026(6) 0.038(1) Uani 1.00 1 d
C24 C 0.5309(4) 0.3742(3) 0.6856(6) 0.039(1) Uani 1.00 1 d
C25 C 0.4834(4) 0.4347(3) 0.7573(6) 0.045(1) Uani 1.00 1 d
C26 C 0.4145(4) 0.4679(3) 0.6763(7) 0.050(2) Uani 1.00 1 d
C27 C 0.3983(3) 0.4417(3) 0.5191(6) 0.042(1) Uani 1.00 1 d
C28 C 0.4476(3) 0.3801(3) 0.4514(6) 0.034(1) Uani 1.00 1 d
C29 C 0.4282(3) 0.3498(3) 0.2824(6) 0.038(1) Uani 1.00 1 d
C30 C 0.5048(3) 0.3298(3) 0.1722(5) 0.031(1) Uani 1.00 1 d
C31 C 0.4652(3) 0.1457(3) 0.6463(5) 0.031(1) Uani 1.00 1 d
C32 C 0.4096(3) 0.0896(3) 0.6820(6) 0.034(1) Uani 1.00 1 d
C33 C 0.3806(3) 0.0405(3) 0.5595(6) 0.034(1) Uani 1.00 1 d
C34 C 0.4106(3) 0.0486(3) 0.4054(6) 0.031(1) Uani 1.00 1 d
C35 C 0.4683(3) 0.1055(2) 0.3745(5) 0.026(1) Uani 1.00 1 d
C36 C 0.5053(3) 0.1114(3) 0.2096(5) 0.029(1) Uani 1.00 1 d
C37 C 0.4921(3) 0.1895(3) 0.1305(5) 0.032(1) Uani 1.00 1 d
C38 C 0.7286(3) 0.3103(3) 0.5323(6) 0.035(1) Uani 1.00 1 d
C39 C 0.7486(3) 0.2845(3) 0.6835(6) 0.036(1) Uani 1.00 1 d
C40 C 0.7408(3) 0.2058(3) 0.7182(6) 0.036(1) Uani 1.00 1 d
C41 C 0.7138(3) 0.1547(3) 0.5995(5) 0.032(1) Uani 1.00 1 d
C42 C 0.6963(3) 0.1804(2) 0.4416(5) 0.028(1) Uani 1.00 1 d
C43 C 0.7034(3) 0.2590(2) 0.4061(5) 0.026(1) Uani 1.00 1 d
C44 C 0.7007(3) 0.2856(3) 0.2322(5) 0.029(1) Uani 1.00 1 d
C45 C 0.7889(3) 0.2707(3) 0.1560(6) 0.038(1) Uani 1.00 1 d
C46 C 0.6328(3) 0.2459(3) 0.1281(5) 0.031(1) Uani 1.00 1 d
H1 H -0.0801(3) 0.3699(3) 0.6430(7) 0.046(2) Uiso 1.00 1 c
H2 H -0.1583(3) 0.4673(3) 0.5128(7) 0.055(2) Uiso 1.00 1 c
H3 H -0.1065(4) 0.5056(3) 0.2548(8) 0.059(2) Uiso 1.00 1 c
H4 H 0.0078(4) 0.4482(3) 0.1507(7) 0.055(2) Uiso 1.00 1 c
H5 H 0.1008(3) 0.2807(3) 0.2163(5) 0.045(2) Uiso 1.00 1 c
H6 H 0.1294(3) 0.3591(3) 0.1775(5) 0.045(2) Uiso 1.00 1 c
H7 H 0.1913(3) 0.3679(3) 0.4508(6) 0.041(2) Uiso 1.00 1 c
H8 H 0.2432(3) 0.3124(3) 0.3007(6) 0.041(2) Uiso 1.00 1 c
H9 H -0.1006(3) 0.1866(3) 0.5027(6) 0.046(2) Uiso 1.00 1 c
H10 H -0.1666(3) 0.0894(3) 0.3475(6) 0.050(2) Uiso 1.00 1 c
H11 H -0.0586(4) -0.0025(3) 0.2261(6) 0.051(2) Uiso 1.00 1 c
H12 H 0.0768(3) 0.0041(3) 0.2799(6) 0.046(2) Uiso 1.00 1 c
H13 H 0.1963(3) 0.0533(3) 0.3772(6) 0.044(2) Uiso 1.00 1 c
H14 H 0.1822(3) 0.1017(3) 0.5312(6) 0.044(2) Uiso 1.00 1 c
H15 H 0.1792(3) 0.1919(3) 0.2560(6) 0.042(2) Uiso 1.00 1 c
H16 H 0.2581(3) 0.1716(3) 0.3481(6) 0.042(2) Uiso 1.00 1 c
H17 H 0.1800(4) 0.1540(3) 0.8832(6) 0.050(2) Uiso 1.00 1 c
H18 H 0.0812(4) 0.1003(3) 0.9956(6) 0.056(2) Uiso 1.00 1 c
H19 H -0.0485(4) 0.1789(4) 0.9913(6) 0.063(2) Uiso 1.00 1 c
H20 H -0.0501(3) 0.2975(3) 0.9067(6) 0.052(2) Uiso 1.00 1 c
H21 H 0.0618(3) 0.3359(3) 0.8097(5) 0.043(2) Uiso 1.00 1 c
H22 H 0.2080(3) 0.3435(3) 0.7279(6) 0.044(2) Uiso 1.00 1 c
H23 H 0.2803(3) 0.3189(3) 0.9792(7) 0.057(2) Uiso 1.00 1 c
H24 H 0.3445(3) 0.3146(3) 0.8547(7) 0.057(2) Uiso 1.00 1 c
H25 H 0.3070(3) 0.2449(3) 0.9201(7) 0.057(2) Uiso 1.00 1 c
H26 H 0.2588(3) 0.1973(3) 0.6487(6) 0.045(2) Uiso 1.00 1 c
H27 H 0.3047(3) 0.2701(3) 0.5715(6) 0.045(2) Uiso 1.00 1 c
H28 H 0.5773(4) 0.3540(3) 0.7229(6) 0.047(2) Uiso 1.00 1 c
H29 H 0.4924(4) 0.4509(3) 0.8601(6) 0.054(2) Uiso 1.00 1 c
H30 H 0.3790(4) 0.5018(3) 0.7149(7) 0.059(2) Uiso 1.00 1 c
H31 H 0.3547(3) 0.4603(3) 0.4739(6) 0.051(2) Uiso 1.00 1 c
H32 H 0.3955(3) 0.3856(3) 0.2360(6) 0.045(2) Uiso 1.00 1 c
H33 H 0.3938(3) 0.3085(3) 0.2943(6) 0.045(2) Uiso 1.00 1 c
H34 H 0.5500(3) 0.3673(3) 0.1800(5) 0.038(1) Uiso 1.00 1 c
H35 H 0.4843(3) 0.3288(3) 0.0608(5) 0.037(1) Uiso 1.00 1 c
H36 H 0.4861(3) 0.1795(3) 0.7193(5) 0.038(2) Uiso 1.00 1 c
H37 H 0.3938(3) 0.0843(3) 0.7815(6) 0.042(2) Uiso 1.00 1 c
H38 H 0.3374(3) 0.0041(3) 0.5857(6) 0.041(2) Uiso 1.00 1 c
H39 H 0.3953(3) 0.0181(3) 0.3373(6) 0.038(1) Uiso 1.00 1 c
H40 H 0.4889(3) 0.0708(3) 0.1425(5) 0.035(1) Uiso 1.00 1 c
H41 H 0.5702(3) 0.0984(3) 0.2077(5) 0.035(1) Uiso 1.00 1 c
H42 H 0.5071(3) 0.1801(3) 0.0199(5) 0.039(2) Uiso 1.00 1 c
H43 H 0.4371(3) 0.2062(3) 0.1409(5) 0.039(2) Uiso 1.00 1 c
H44 H 0.7316(3) 0.3551(3) 0.5124(6) 0.043(2) Uiso 1.00 1 c
H45 H 0.7590(3) 0.3217(3) 0.7723(6) 0.043(2) Uiso 1.00 1 c
H46 H 0.7521(3) 0.1950(3) 0.8154(6) 0.043(2) Uiso 1.00 1 c
H47 H 0.713(4) 0.094(3) 0.617(7) 0.05(2) Uiso 1.00 1 c
H48 H 0.6917(3) 0.1472(2) 0.3635(5) 0.033(1) Uiso 1.00 1 c
H49 H 0.6886(3) 0.3377(3) 0.2427(5) 0.035(1) Uiso 1.00 1 c
H50 H 0.8266(3) 0.2929(3) 0.2201(6) 0.045(2) Uiso 1.00 1 c
H51 H 0.8011(3) 0.2150(3) 0.1449(6) 0.045(2) Uiso 1.00 1 c
H52 H 0.7903(3) 0.2924(3) 0.0561(6) 0.045(2) Uiso 1.00 1 c
H53 H 0.6329(3) 0.2651(3) 0.0328(5) 0.037(1) Uiso 1.00 1 c
H54 H 0.649(3) 0.190(3) 0.107(6) 0.03(1) Uiso 1.00 1 c

loop_
_atom_site_aniso_label
_atom_site_aniso_U_11
_atom_site_aniso_U_22
_atom_site_aniso_U_33
_atom_site_aniso_U_12
_atom_site_aniso_U_13
_atom_site_aniso_U_23
Cu1 0.0283(3) 0.0305(3) 0.0284(3) -0.0002(2) 0.0031(2) 0.0004(2)
Cu2 0.0305(3) 0.0329(3) 0.0198(3) -0.0049(2) 0.0016(2) 0.0015(2)
Cl1 0.0590(8) 0.0343(6) 0.0381(6) 0.0056(6) -0.0084(6) 0.0012(5)
Cl2 0.0442(7) 0.0427(6) 0.0248(5) 0.0016(5) 0.0067(5) 0.0006(4)
O1 0.073(3) 0.074(3) 0.077(3) -0.006(3) 0.023(3) 0.005(2)
O2 0.145(6) 0.064(3) 0.118(5) 0.021(3) -0.043(4) -0.049(3)
O3 0.082(3) 0.118(4) 0.064(3) 0.005(3) -0.009(3) 0.045(3)
O4 0.058(3) 0.055(2) 0.063(3) 0.009(2) -0.004(2) -0.006(2)
O5 0.064(3) 0.046(2) 0.055(2) 0.014(2) -0.001(2) -0.003(2)
O6 0.060(3) 0.122(4) 0.074(3) 0.004(3) 0.040(3) 0.029(3)
O7 0.063(3) 0.083(3) 0.025(2) -0.026(2) -0.001(2) -0.004(2)
O8 0.099(4) 0.044(2) 0.058(3) 0.014(2) -0.030(3) -0.009(2)
N1 0.028(2) 0.041(2) 0.025(2) 0.000(2) 0.002(2) 0.004(2)
N2 0.029(2) 0.036(2) 0.030(2) -0.001(2) -0.006(2) 0.003(2)
N3 0.027(2) 0.031(2) 0.027(2) -0.001(1) -0.001(2) 0.002(1)
N4 0.030(2) 0.032(2) 0.021(2) 0.000(2) 0.001(1) 0.005(1)
N5 0.034(2) 0.038(2) 0.024(2) -0.004(2) 0.003(2) 0.001(1)
N6 0.031(2) 0.031(2) 0.022(2) -0.001(1) 0.001(1) -0.001(1)
C1 0.031(2) 0.037(2) 0.047(3) 0.003(2) -0.005(2) -0.001(2)
C2 0.034(3) 0.038(3) 0.065(4) -0.000(2) -0.007(3) -0.003(2)
C3 0.043(3) 0.033(2) 0.071(4) 0.002(2) -0.018(3) 0.011(2)
C4 0.056(3) 0.042(3) 0.041(3) -0.005(2) -0.013(3) 0.011(2)
C5 0.037(3) 0.034(2) 0.032(2) -0.008(2) -0.008(2) 0.002(2)
C6 0.047(3) 0.042(2) 0.023(2) -0.003(2) 0.003(2) 0.006(2)
C7 0.028(2) 0.037(2) 0.038(3) -0.003(2) 0.001(2) 0.007(2)
C8 0.035(3) 0.038(2) 0.043(3) 0.003(2) 0.003(2) -0.004(2)
C9 0.033(3) 0.044(3) 0.048(3) -0.007(2) -0.007(2) 0.001(2)
C10 0.053(3) 0.040(3) 0.035(3) -0.011(2) -0.001(2) -0.006(2)
C11 0.046(3) 0.034(2) 0.034(2) 0.002(2) 0.007(2) 0.001(2)
C12 0.032(2) 0.032(2) 0.025(2) 0.001(2) 0.002(2) 0.006(2)
C13 0.034(3) 0.039(2) 0.038(3) 0.006(2) 0.002(2) -0.001(2)
C14 0.033(2) 0.037(2) 0.033(2) 0.002(2) 0.012(2) 0.001(2)
C15 0.053(3) 0.041(3) 0.030(2) 0.010(2) -0.003(2) -0.003(2)
C16 0.071(4) 0.041(3) 0.028(3) -0.003(3) -0.001(3) 0.001(2)
C17 0.055(4) 0.070(4) 0.032(3) -0.021(3) 0.007(2) 0.000(2)
C18 0.036(3) 0.058(3) 0.036(3) 0.010(2) 0.006(2) -0.007(2)
C19 0.053(3) 0.034(2) 0.022(2) 0.001(2) -0.002(2) -0.001(2)
C20 0.035(2) 0.042(2) 0.023(2) -0.002(2) -0.002(2) -0.007(2)
C21 0.036(3) 0.038(2) 0.036(3) -0.002(2) -0.006(2) 0.001(2)
C22 0.039(3) 0.058(3) 0.047(3) -0.004(2) -0.014(2) -0.010(2)
C23 0.027(2) 0.051(3) 0.035(3) -0.001(2) -0.002(2) 0.004(2)
C24 0.047(3) 0.036(2) 0.034(3) -0.003(2) 0.007(2) 0.003(2)
C25 0.061(3) 0.044(3) 0.031(3) -0.005(3) 0.008(2) -0.005(2)
C26 0.055(3) 0.040(3) 0.054(3) 0.004(2) 0.018(3) -0.005(2)
C27 0.036(3) 0.047(3) 0.044(3) 0.004(2) 0.005(2) 0.002(2)
C28 0.031(2) 0.036(2) 0.035(2) 0.001(2) 0.008(2) 0.004(2)
C29 0.030(2) 0.048(3) 0.035(3) 0.003(2) -0.003(2) 0.000(2)
C30 0.030(2) 0.039(2) 0.025(2) 0.004(2) -0.004(2) 0.003(2)
C31 0.035(2) 0.035(2) 0.024(2) -0.005(2) 0.004(2) 0.005(2)
C32 0.034(2) 0.037(2) 0.032(2) -0.001(2) 0.008(2) 0.009(2)
C33 0.032(2) 0.033(2) 0.038(3) -0.003(2) -0.002(2) 0.010(2)
C34 0.029(2) 0.033(2) 0.033(2) -0.001(2) -0.003(2) 0.002(2)
C35 0.024(2) 0.031(2) 0.025(2) 0.002(2) 0.001(2) 0.006(2)
C36 0.034(2) 0.034(2) 0.021(2) -0.006(2) 0.001(2) -0.003(2)
C37 0.030(2) 0.048(2) 0.019(2) -0.002(2) -0.003(2) -0.001(2)
C38 0.040(3) 0.032(2) 0.034(2) -0.006(2) 0.002(2) -0.002(2)
C39 0.040(3) 0.036(2) 0.032(2) -0.005(2) -0.003(2) -0.004(2)
C40 0.035(3) 0.048(3) 0.024(2) -0.005(2) -0.003(2) 0.003(2)
C41 0.034(2) 0.037(2) 0.025(2) -0.004(2) 0.001(2) 0.007(2)
C42 0.029(2) 0.031(2) 0.024(2) -0.002(2) 0.002(2) 0.001(2)
C43 0.025(2) 0.032(2) 0.021(2) -0.000(2) 0.002(2) 0.002(2)
C44 0.030(2) 0.031(2) 0.025(2) -0.001(2) 0.002(2) 0.006(2)
C45 0.038(3) 0.050(3) 0.025(2) -0.007(2) 0.001(2) 0.007(2)
C46 0.030(2) 0.041(2) 0.022(2) -0.001(2) 0.004(2) 0.004(2)

loop_
_atom_type_symbol
_atom_type_description
_atom_type_scat_dispersion_real
_atom_type_scat_dispersion_imag
_atom_type_scat_source
C C 0.006 0.003
;
International Tables for Crystallography
(1992, Vol. C, Tables 4.2.6.8 and 6.1.1.4)
;
H H 0.000 0.000
;
International Tables for Crystallography
(1992, Vol. C, Table 6.1.1.4)
;
N N 0.011 0.006
;
International Tables for Crystallography
(1992, Vol. C, Tables 4.2.6.8 and 6.1.1.4)
;
Cu Cu 0.284 1.430
;
International Tables for Crystallography
(1992, Vol. C, Tables 4.2.6.8 and 6.1.1.4)
;
Cl Cl 0.174 0.200
;
International Tables for Crystallography
(1992, Vol. C, Tables 4.2.6.8 and 6.1.1.4)
;
O O 0.017 0.010
;
International Tables for Crystallography
(1992, Vol. C, Tables 4.2.6.8 and 6.1.1.4)
;

loop_
_geom_angle_atom_site_label_1
_geom_angle_atom_site_label_2
_geom_angle_atom_site_label_3
_geom_angle
_geom_angle_publ_flag
N1 Cu1 N2 102.15(15) yes
N1 Cu1 N3 100.13(14) yes
N2 Cu1 N3 113.71(15) yes
N1 Cu1 C19 110.92(17) yes
N2 Cu1 C19 97.87(16) yes
N3 Cu1 C19 129.47(16) yes
N1 Cu1 C20 82.55(15) yes
N2 Cu1 C20 124.35(15) yes
N3 Cu1 C20 119.95(15) yes
C19 Cu1 C20 34.63(17) yes
N4 Cu2 N5 100.64(14) yes
N4 Cu2 N6 100.06(14) yes
N5 Cu2 N6 111.41(15) yes
N4 Cu2 C42 98.15(15) yes
N5 Cu2 C42 139.76(15) yes
N6 Cu2 C42 99.77(15) yes
N4 Cu2 C43 87.49(14) yes
N5 Cu2 C43 108.94(15) yes
N6 Cu2 C43 136.60(15) yes
C42 Cu2 C43 36.92(15) yes
O1 Cl1 O2 112.1(4) yes
O1 Cl1 O3 109.3(3) yes
O2 Cl1 O3 108.9(4) yes
O1 Cl1 O4 109.4(3) yes
O2 Cl1 O4 108.5(3) yes
O3 Cl1 O4 108.5(3) yes
O5 Cl2 O6 109.0(3) yes
O5 Cl2 O7 109.9(3) yes
O6 Cl2 O7 109.6(3) yes
O5 Cl2 O8 108.9(3) yes
O6 Cl2 O8 110.8(3) yes
O7 Cl2 O8 108.6(3) yes
Cu1 N1 C7 105.9(3) yes
Cu1 N1 C14 111.5(3) yes
C7 N1 C14 110.0(3) yes
Cu1 N1 C23 110.3(3) yes
C7 N1 C23 110.3(4) yes
C14 N1 C23 108.9(4) yes
Cu1 N2 C1 122.1(3) yes
Cu1 N2 C5 119.7(3) yes
C1 N2 C5 118.1(4) yes
Cu1 N3 C8 118.7(3) yes
Cu1 N3 C12 121.4(3) yes
C8 N3 C12 118.1(4) yes
Cu2 N4 C30 107.7(3) yes
Cu2 N4 C37 112.5(2) yes
C30 N4 C37 110.2(3) yes
Cu2 N4 C46 104.8(3) yes
C30 N4 C46 110.7(3) yes
C37 N4 C46 110.8(3) yes
Cu2 N5 C24 120.7(3) yes
Cu2 N5 C28 120.3(3) yes
C24 N5 C28 118.0(4) yes
Cu2 N6 C31 119.9(3) yes
Cu2 N6 C35 122.1(3) yes
C31 N6 C35 117.8(4) yes
N2 C1 C2 123.3(5) yes
N2 C1 H1 114.8(3) no
C2 C1 H1 121.9(3) no
C1 C2 C3 118.4(5) yes
C1 C2 H2 115.6(3) no
C3 C2 H2 125.7(3) no
C2 C3 C4 118.6(5) yes
C2 C3 H3 122.6(3) no
C4 C3 H3 118.8(3) no
C3 C4 C5 120.7(5) yes
C3 C4 H4 114.9(3) no
C5 C4 H4 124.4(3) no
N2 C5 C4 120.8(5) yes
N2 C5 C6 118.4(4) yes
C4 C5 C6 120.7(4) yes
C5 C6 C7 115.8(4) yes
C5 C6 H5 110.9(3) no
C7 C6 H5 106.2(2) no
C5 C6 H6 105.9(2) no
C7 C6 H6 108.8(2) no
H5 C6 H6 109.079(7) no
N1 C7 C6 113.6(4) yes
N1 C7 H7 109.1(2) no
C6 C7 H7 107.3(3) no
N1 C7 H8 108.3(2) no
C6 C7 H8 105.3(3) no
H7 C7 H8 113.344(6) no
N3 C8 C9 123.3(5) yes
N3 C8 H9 115.9(3) no
C9 C8 H9 120.7(3) no
C8 C9 C10 118.5(5) yes
C8 C9 H10 118.9(3) no
C10 C9 H10 122.6(3) no
C9 C10 C11 118.7(4) yes
C9 C10 H11 131.4(3) no
C11 C10 H11 109.8(3) no
C10 C11 C12 120.3(5) yes
C10 C11 H12 125.3(3) no
C12 C11 H12 114.2(3) no
N3 C12 C11 121.1(4) yes
N3 C12 C13 118.2(4) yes
C11 C12 C13 120.7(4) yes
C12 C13 C14 113.3(4) yes
C12 C13 H13 107.4(2) no
C14 C13 H13 108.8(2) no
C12 C13 H14 115.6(3) no
C14 C13 H14 108.0(3) no
H13 C13 H14 103.019(9) no
N1 C14 C13 113.3(4) yes
N1 C14 H15 104.4(2) no
C13 C14 H15 117.7(3) no
N1 C14 H16 106.7(2) no
C13 C14 H16 112.7(3) no
H15 C14 H16 100.74(1) no
C16 C15 C20 121.6(5) yes
C16 C15 H17 113.3(3) no
C20 C15 H17 125.0(3) no
C15 C16 C17 120.2(5) yes
C15 C16 H18 113.8(3) no
C17 C16 H18 125.9(3) no
C16 C17 C18 119.7(5) yes
C16 C17 H19 120.1(3) no
C18 C17 H19 120.1(3) no
C17 C18 C19 119.7(5) yes
C17 C18 H20 120.5(3) no
C19 C18 H20 119.6(3) no
Cu1 C19 C18 102.9(3) yes
Cu1 C19 C20 77.6(3) yes
C18 C19 C20 121.1(4) yes
Cu1 C19 H21 92.67(12) no
C18 C19 H21 116.3(3) no
C20 C19 H21 122.5(3) no
Cu1 C20 C15 107.6(3) yes
Cu1 C20 C19 67.8(3) yes
C15 C20 C19 117.6(5) yes
Cu1 C20 C21 97.1(3) yes
C15 C20 C21 122.4(5) yes
C19 C20 C21 119.8(4) yes
C20 C21 C22 110.5(4) yes
C20 C21 C23 111.5(4) yes
C22 C21 C23 108.5(4) yes
C20 C21 H22 109.2(3) no
C22 C21 H22 111.3(3) no
C23 C21 H22 105.7(3) no
C21 C22 H23 110.4(3) no
C21 C22 H24 113.0(3) no
H23 C22 H24 97.465(9) no
C21 C22 H25 116.4(3) no
H23 C22 H25 103.92(1) no
H24 C22 H25 113.452(9) no
N1 C23 C21 113.1(4) yes
N1 C23 H26 109.8(2) no
C21 C23 H26 96.0(3) no
N1 C23 H27 114.0(2) no
C21 C23 H27 109.2(3) no
H26 C23 H27 113.322 no
N5 C24 C25 122.1(5) yes
N5 C24 H28 111.8(3) no
C25 C24 H28 125.7(3) no
C24 C25 C26 120.1(5) yes
C24 C25 H29 122.0(3) no
C26 C25 H29 117.6(3) no
C25 C26 C27 118.2(5) yes
C25 C26 H30 126.1(3) no
C27 C26 H30 115.7(3) no
C26 C27 C28 119.8(5) yes
C26 C27 H31 117.0(3) no
C28 C27 H31 122.7(3) no
N5 C28 C27 121.6(5) yes
N5 C28 C29 118.5(4) yes
C27 C28 C29 119.9(5) yes
C28 C29 C30 117.0(4) yes
C28 C29 H32 107.1(3) no
C30 C29 H32 108.1(2) no
C28 C29 H33 105.6(3) no
C30 C29 H33 112.9(3) no
H32 C29 H33 105.362(8) no
N4 C30 C29 113.7(4) yes
N4 C30 H34 106.7(2) no
C29 C30 H34 114.4(3) no
N4 C30 H35 106.6(2) no
C29 C30 H35 108.1(2) no
H34 C30 H35 106.819(7) no
N6 C31 C32 123.0(4) yes
N6 C31 H36 113.0(2) no
C32 C31 H36 124.0(3) no
C31 C32 C33 119.3(4) yes
C31 C32 H37 120.1(3) no
C33 C32 H37 120.5(3) no
C32 C33 C34 118.4(4) yes
C32 C33 H38 117.9(3) no
C34 C33 H38 123.6(3) no
C33 C34 C35 120.6(4) yes
C33 C34 H39 116.9(3) no
C35 C34 H39 122.4(3) no
N6 C35 C34 120.9(4) yes
N6 C35 C36 118.2(4) yes
C34 C35 C36 120.8(4) yes
C35 C36 C37 116.4(4) yes
C35 C36 H40 110.6(2) no
C37 C36 H40 112.0(2) no
C35 C36 H41 112.6(2) no
C37 C36 H41 106.1(3) no
H40 C36 H41 97.42(1) no
N4 C37 C36 114.5(3) yes
N4 C37 H42 108.0(2) no
C36 C37 H42 105.6(2) no
N4 C37 H43 107.7(2) no
C36 C37 H43 109.3(3) no
H42 C37 H43 111.797(8) no
C39 C38 C43 121.5(4) yes
C39 C38 H44 121.1(3) no
C43 C38 H44 117.4(3) no
C38 C39 C40 120.5(4) yes
C38 C39 H45 119.9(3) no
C40 C39 H45 118.8(3) no
C39 C40 C41 119.6(4) yes
C39 C40 H46 114.6(3) no
C41 C40 H46 125.7(3) no
C40 C41 C42 120.1(4) yes
C40 C41 H47 121.9(31) no
C42 C41 H47 117.5(31) no
Cu2 C42 C41 106.4(3) yes
Cu2 C42 C43 69.5(2) yes
C41 C42 C43 120.7(4) yes
Cu2 C42 H48 104.04(11) no
C41 C42 H48 119.6(3) no
C43 C42 H48 118.5(2) no
Cu2 C43 C38 104.1(3) yes
Cu2 C43 C42 73.6(2) yes
C38 C43 C42 117.6(4) yes
Cu2 C43 C44 101.6(3) yes
C38 C43 C44 119.9(4) yes
C42 C43 C44 121.5(4) yes
C43 C44 C45 109.5(4) yes
C43 C44 C46 112.9(3) yes
C45 C44 C46 109.9(4) yes
C43 C44 H49 103.9(2) no
C45 C44 H49 109.8(2) no
C46 C44 H49 110.6(2) no
C44 C45 H50 107.7(3) no
C44 C45 H51 109.1(2) no
H50 C45 H51 110.740(8) no
C44 C45 H52 110.5(2) no
H50 C45 H52 108.925(8) no
H51 C45 H52 109.878(7) no
N4 C46 C44 113.6(4) yes
N4 C46 H53 111.5(2) no
C44 C46 H53 108.3(2) no
N4 C46 H54 108.9(27) no
C44 C46 H54 110.6(27) no
H53 C46 H54 103.5(27) no

loop_
_geom_bond_atom_site_label_1
_geom_bond_atom_site_label_2
_geom_bond_distance
_geom_bond_publ_flag
Cu1 N1 2.113(4) yes
Cu1 N2 2.031(4) yes
Cu1 N3 2.003(4) yes
Cu1 C19 2.251(4) yes
Cu1 C20 2.375(4) yes
Cu2 N4 2.113(3) yes
Cu2 N5 2.024(4) yes
Cu2 N6 1.980(4) yes
Cu2 C42 2.242(4) yes
Cu2 C43 2.189(4) yes
Cl1 O1 1.433(5) yes
Cl1 O2 1.415(5) yes
Cl1 O3 1.414(5) yes
Cl1 O4 1.429(4) yes
Cl2 O5 1.431(4) yes
Cl2 O6 1.414(4) yes
Cl2 O7 1.427(4) yes
Cl2 O8 1.437(4) yes
N1 C7 1.492(6) yes
N1 C14 1.503(6) yes
N1 C23 1.484(6) yes
N2 C1 1.355(6) yes
N2 C5 1.344(6) yes
N3 C8 1.349(6) yes
N3 C12 1.355(6) yes
N4 C30 1.487(5) yes
N4 C37 1.489(5) yes
N4 C46 1.476(6) yes
N5 C24 1.355(6) yes
N5 C28 1.352(6) yes
N6 C31 1.362(5) yes
N6 C35 1.351(5) yes
C1 C2 1.383(7) yes
C1 H1 0.9923(1) no
C2 C3 1.382(8) yes
C2 H2 0.95386(9) no
C3 C4 1.373(8) yes
C3 H3 0.88190(7) no
C4 C5 1.396(7) yes
C4 H4 0.88921(9) no
C5 C6 1.503(7) yes
C6 C7 1.534(6) yes
C6 H5 0.94558(8) no
C6 H6 0.87948(8) no
C7 H7 1.03134(9) no
C7 H8 1.0311(1) no
C8 C9 1.391(7) yes
C8 H9 0.90125(7) no
C9 C10 1.375(7) yes
C9 H10 0.99738(11) no
C10 C11 1.392(7) yes
C10 H11 0.80541(7) no
C11 C12 1.385(6) yes
C11 H12 0.85628(6) no
C12 C13 1.496(6) yes
C13 C14 1.519(6) yes
C13 H13 1.08129(9) no
C13 H14 0.83291(9) no
C14 H15 1.0044(1) no
C14 H16 0.9113(1) no
C15 C16 1.367(8) yes
C15 C20 1.389(7) yes
C15 H17 0.74509(6) no
C16 C17 1.383(8) yes
C16 H18 1.00227(9) no
C17 C18 1.368(8) yes
C17 H19 0.82238(7) no
C18 C19 1.397(7) yes
C18 H20 0.78699(6) no
C19 C20 1.382(7) yes
C19 H21 0.64872(6) no
C20 C21 1.534(7) yes
C21 C22 1.560(7) yes
C21 C23 1.505(7) yes
C21 H22 0.95089(9) no
C22 H23 0.95923(9) no
C22 H24 0.96080(8) no
C22 H25 0.80789(7) no
C23 H26 0.99203(9) no
C23 H27 0.95329(8) no
C24 C25 1.372(7) yes
C24 H28 0.84906(7) no
C25 C26 1.374(8) yes
C25 H29 0.89467(9) no
C26 C27 1.381(8) yes
C26 H30 0.84384(6) no
C27 C28 1.387(7) yes
C27 H31 0.83095(7) no
C28 C29 1.502(7) yes
C29 C30 1.532(6) yes
C29 H32 0.88024(7) no
C29 H33 0.91957(7) no
C30 H34 0.97577(7) no
C30 H35 0.9704(1) no
C31 C32 1.369(6) yes
C31 H36 0.88957(7) no
C32 C33 1.377(7) yes
C32 H37 0.87042(9) no
C33 C34 1.376(6) yes
C33 H38 0.97186(7) no
C34 C35 1.391(6) yes
C34 H39 0.79578(7) no
C35 C36 1.495(6) yes
C36 C37 1.523(6) yes
C36 H40 0.91708(8) no
C36 H41 1.02917(11) no
C37 H42 0.9521(1) no
C37 H43 0.89757(9) no
C38 C39 1.370(7) yes
C38 C43 1.403(6) yes
C38 H44 0.79787(8) no
C39 C40 1.405(7) yes
C39 H45 0.97116(9) no
C40 C41 1.366(6) yes
C40 H46 0.84616(9) no
C41 C42 1.413(6) yes
C41 H47 1.05(6) no
C42 C43 1.404(6) yes
C42 H48 0.84899(8) no
C43 C44 1.523(6) yes
C44 C45 1.528(6) yes
C44 C46 1.525(6) yes
C44 H49 0.90968(9) no
C45 H50 0.87666(7) no
C45 H51 0.96999(9) no
C45 H52 0.92004(9) no
C46 H53 0.86507(9) no
C46 H54 1.00(5) no

loop_
_geom_contact_atom_site_label_1
_geom_contact_atom_site_label_2
_geom_contact_site_symmetry_2
_geom_contact_distance
_geom_contact_publ_flag
Cu1 N1 . 2.113(4) yes
Cu1 N2 . 2.031(4) yes
Cu1 N3 . 2.003(4) yes
Cu1 C1 . 2.980(5) yes
Cu1 C5 . 2.938(5) yes
Cu1 C6 . 3.101(4) yes
Cu1 C7 . 2.902(5) yes
Cu1 C8 . 2.902(5) yes
Cu1 C12 . 2.945(4) yes
Cu1 C13 . 3.157(5) yes
Cu1 C14 . 3.008(4) yes
Cu1 C15 . 3.093(5) yes
Cu1 C17 . 3.518(5) yes
Cu1 C18 . 2.902(5) yes
Cu1 C19 . 2.251(4) yes
Cu1 C20 . 2.375(4) yes
Cu1 C21 . 2.982(5) yes
Cu1 C23 . 2.974(5) yes
Cu1 H1 . 2.970(5) no
Cu1 H5 . 3.072(4) no
Cu1 H7 . 3.086(4) no
Cu1 H9 . 2.873(5) no
Cu1 H14 . 3.163(5) no
Cu1 H15 . 3.327(4) no
Cu1 H17 . 3.587(5) no
Cu1 H20 . 3.328(5) no
Cu1 H21 . 2.371(4) no
Cu1 H22 . 3.054(5) no
Cu1 H26 . 3.247(5) no
Cu2 N4 . 2.113(3) yes
Cu2 N5 . 2.024(4) yes
Cu2 N6 . 1.980(4) yes
Cu2 C24 . 2.956(5) yes
Cu2 C28 . 2.947(5) yes
Cu2 C29 . 3.136(5) yes
Cu2 C30 . 2.929(4) yes
Cu2 C31 . 2.910(4) yes
Cu2 C35 . 2.930(4) yes
Cu2 C36 . 3.139(4) yes
Cu2 C37 . 3.014(4) yes
Cu2 C38 . 2.873(5) yes
Cu2 C39 . 3.481(5) yes
Cu2 C40 . 3.523(5) yes
Cu2 C41 . 2.968(5) yes
Cu2 C42 . 2.242(4) yes
Cu2 C43 . 2.189(4) yes
Cu2 C44 . 2.908(4) yes
Cu2 C46 . 2.870(4) yes
Cu2 H28 . 2.895(5) no
Cu2 H33 . 3.175(5) no
Cu2 H34 . 3.155(4) no
Cu2 H36 . 2.846(4) no
Cu2 H41 . 3.138(4) no
Cu2 H43 . 3.314(4) no
Cu2 H44 . 3.292(5) no
Cu2 H48 . 2.582(4) no
Cu2 H49 . 3.121(4) no
Cu2 H54 . 3.22(5) no
Cl1 O1 . 1.433(5) yes
Cl1 O2 . 1.415(5) yes
Cl1 O3 . 1.414(5) yes
Cl1 O4 . 1.429(4) yes
Cl1 H3 1_656 3.403(6) no
Cl1 H6 2_666 3.439(5) no
Cl1 H23 2_667 3.514(6) no
Cl1 H32 2_666 3.559(5) no
Cl1 H45 . 2.999(5) no
Cl1 H52 1_556 3.475(5) no
Cl2 O5 . 1.431(4) yes
Cl2 O6 . 1.414(4) yes
Cl2 O7 . 1.427(4) yes
Cl2 O8 . 1.437(4) yes
Cl2 H13 2_655 3.423(5) no
Cl2 H17 2_656 3.375(5) no
Cl2 H18 2_656 3.565(6) no
Cl2 H37 2_656 3.183(5) no
Cl2 H39 2_655 3.266(5) no
Cl2 H41 . 3.270(5) no
Cl2 H46 1_554 3.573(5) no
Cl2 H47 1_554 3.44(6) no
Cl2 H54 . 3.34(5) no
O1 O2 . 2.363(8) yes
O1 O3 . 2.322(7) yes
O1 O4 . 2.336(7) yes
O1 C24 . 3.594(8) yes
O1 C44 1_556 3.444(6) yes
O1 C45 1_556 3.591(7) yes
O1 H28 . 3.063(8) no
O1 H29 . 3.205(8) no
O1 H30 2_667 2.921(7) no
O1 H34 1_556 3.096(7) no
O1 H45 . 2.760(7) no
O1 H49 1_556 2.865(6) no
O1 H52 1_556 3.004(7) no
O1 H53 1_556 3.201(7) no
O2 O3 . 2.302(8) yes
O2 O4 . 2.308(6) yes
O2 C3 1_656 3.382(8) yes
O2 C21 2_667 3.242(6) yes
O2 C22 2_667 3.120(8) yes
O2 H3 1_656 2.594(8) no
O2 H6 2_666 2.952(9) no
O2 H21 2_667 3.507(8) no
O2 H22 2_667 2.683(7) no
O2 H23 2_667 2.507(8) no
O2 H24 2_667 3.130(8) no
O2 H30 2_667 3.32(1) no
O3 O4 . 2.308(6) yes
O3 C6 2_666 3.578(7) yes
O3 C7 2_666 3.384(7) yes
O3 C27 2_666 3.362(7) yes
O3 C29 2_666 3.537(7) yes
O3 H2 1_655 2.739(8) no
O3 H6 2_666 3.032(8) no
O3 H7 2_666 3.036(7) no
O3 H8 2_666 3.104(7) no
O3 H23 2_667 3.474(8) no
O3 H31 2_666 2.596(7) no
O3 H32 2_666 2.730(7) no
O3 H44 . 3.423(8) no
O3 H45 . 3.292(8) no
O4 C1 1_655 3.582(7) yes
O4 C3 1_656 3.547(7) yes
O4 C39 . 3.432(6) yes
O4 C45 1_556 3.560(7) yes
O4 H1 1_655 2.784(7) no
O4 H2 1_655 3.423(8) no
O4 H3 1_656 3.162(7) no
O4 H4 1_656 3.310(7) no
O4 H4 2_666 3.344(7) no
O4 H20 1_655 2.853(7) no
O4 H45 . 2.527(6) no
O4 H50 1_556 3.528(6) no
O4 H52 1_556 2.809(7) no
O5 O6 . 2.316(6) yes
O5 O7 . 2.340(6) yes
O5 O8 . 2.333(5) yes
O5 C34 2_655 3.459(6) yes
O5 C36 . 3.320(6) yes
O5 C40 1_554 3.470(6) yes
O5 C41 1_554 3.422(6) yes
O5 C46 . 3.520(6) yes
O5 H37 2_656 3.594(6) no
O5 H39 2_655 2.677(6) no
O5 H40 . 3.089(6) no
O5 H40 2_655 3.256(6) no
O5 H41 . 2.660(6) no
O5 H42 . 3.063(6) no
O5 H46 1_554 3.046(6) no
O5 H47 1_554 2.88(6) no
O5 H53 . 3.584(6) no
O5 H54 . 2.60(5) no
O6 O7 . 2.322(6) yes
O6 O8 . 2.346(7) yes
O6 C11 2_655 3.341(7) yes
O6 C40 1_554 3.530(7) yes
O6 H11 1_655 3.456(8) no
O6 H12 2_655 2.582(7) no
O6 H13 2_655 2.758(7) no
O6 H18 2_656 3.007(8) no
O6 H46 1_554 3.006(7) no
O6 H47 1_554 2.98(6) no
O7 O8 . 2.326(5) yes
O7 C9 1_655 3.303(6) yes
O7 C10 1_655 3.600(7) yes
O7 C32 2_656 3.273(6) yes
O7 C33 2_656 3.153(6) yes
O7 C42 . 3.558(6) yes
O7 H10 1_655 2.516(6) no
O7 H11 1_655 3.339(7) no
O7 H14 2_656 3.587(6) no
O7 H17 2_656 3.266(7) no
O7 H37 2_656 2.769(6) no
O7 H38 2_656 2.426(6) no
O7 H41 . 2.815(6) no
O7 H48 . 2.750(6) no
O7 H51 . 3.572(6) no
O7 H54 . 3.17(5) no
O8 C14 2_655 3.457(6) yes
O8 C15 2_656 3.373(7) yes
O8 C32 2_656 3.577(7) yes
O8 C34 2_655 3.425(6) yes
O8 C36 2_655 3.589(7) yes
O8 H13 2_655 3.161(7) no
O8 H15 2_655 3.196(6) no
O8 H16 2_655 3.023(6) no
O8 H17 2_656 2.700(6) no
O8 H18 2_656 3.419(8) no
O8 H25 2_656 3.271(7) no
O8 H37 2_656 2.736(7) no
O8 H39 2_655 2.942(6) no
O8 H40 2_655 3.084(7) no
O8 H43 2_655 3.350(6) no
N1 N2 . 3.225(5) yes
N1 N3 . 3.157(5) yes
N1 C5 . 3.336(6) yes
N1 C6 . 2.532(6) yes
N1 C7 . 1.492(6) yes
N1 C12 . 3.233(6) yes
N1 C13 . 2.525(6) yes
N1 C14 . 1.503(6) yes
N1 C19 . 3.596(6) yes
N1 C20 . 2.967(6) yes
N1 C21 . 2.494(6) yes
N1 C23 . 1.484(6) yes
N1 H5 . 2.547(6) no
N1 H6 . 3.236(6) no
N1 H7 . 2.072(6) no
N1 H8 . 2.062(6) no
N1 H13 . 3.417(6) no
N1 H14 . 2.595(6) no
N1 H15 . 2.004(6) no
N1 H16 . 1.968(6) no
N1 H22 . 2.648(6) no
N1 H26 . 2.045(6) no
N1 H27 . 2.065(6) no
N2 N3 . 3.378(5) yes
N2 C1 . 1.355(6) yes
N2 C2 . 2.410(6) yes
N2 C3 . 2.786(6) yes
N2 C4 . 2.383(6) yes
N2 C5 . 1.344(6) yes
N2 C6 . 2.447(6) yes
N2 C7 . 3.003(6) yes
N2 C19 . 3.232(6) yes
N2 H1 . 1.987(7) no
N2 H2 . 3.226(6) no
N2 H4 . 3.202(6) no
N2 H5 . 2.779(6) no
N2 H6 . 3.124(6) no
N2 H7 . 2.920(6) no
N2 H9 . 3.346(6) no
N2 H21 . 2.928(6) no
N3 C8 . 1.349(6) yes
N3 C9 . 2.411(6) yes
N3 C10 . 2.788(6) yes
N3 C11 . 2.386(6) yes
N3 C12 . 1.355(6) yes
N3 C13 . 2.447(6) yes
N3 C14 . 3.070(6) yes
N3 H5 . 3.462(6) no
N3 H9 . 1.921(6) no
N3 H10 . 3.290(6) no
N3 H11 . 3.580(6) no
N3 H12 . 3.113(6) no
N3 H13 . 3.316(6) no
N3 H14 . 2.712(6) no
N3 H15 . 3.260(6) no
N4 N5 . 3.184(5) yes
N4 N6 . 3.138(5) yes
N4 C28 . 3.318(6) yes
N4 C29 . 2.528(6) yes
N4 C30 . 1.487(5) yes
N4 C35 . 3.244(5) yes
N4 C36 . 2.534(5) yes
N4 C37 . 1.489(5) yes
N4 C42 . 3.291(5) yes
N4 C43 . 2.975(5) yes
N4 C44 . 2.512(6) yes
N4 C46 . 1.476(6) yes
N4 H32 . 3.231(6) no
N4 H33 . 2.653(6) no
N4 H34 . 1.999(6) no
N4 H35 . 1.995(5) no
N4 H40 . 3.294(5) no
N4 H41 . 2.655(6) no
N4 H42 . 2.000(5) no
N4 H43 . 1.958(5) no
N4 H48 . 3.162(5) no
N4 H49 . 2.730(6) no
N4 H53 . 1.965(5) no
N4 H54 . 2.03(5) no
N5 N6 . 3.308(5) yes
N5 C24 . 1.355(6) yes
N5 C25 . 2.387(6) yes
N5 C26 . 2.783(7) yes
N5 C27 . 2.391(6) yes
N5 C28 . 1.352(6) yes
N5 C29 . 2.454(6) yes
N5 C30 . 2.994(6) yes
N5 C38 . 3.396(6) yes
N5 C43 . 3.430(6) yes
N5 H27 . 3.576(6) no
N5 H28 . 1.847(6) no
N5 H29 . 3.196(6) no
N5 H31 . 3.144(6) no
N5 H32 . 3.135(6) no
N5 H33 . 2.778(6) no
N5 H34 . 3.030(6) no
N5 H36 . 3.336(6) no
N5 H44 . 3.433(6) no
N6 C31 . 1.362(5) yes
N6 C32 . 2.400(6) yes
N6 C33 . 2.785(6) yes
N6 C34 . 2.386(6) yes
N6 C35 . 1.351(5) yes
N6 C36 . 2.443(5) yes
N6 C37 . 3.084(6) yes
N6 C41 . 3.518(6) yes
N6 C42 . 3.233(6) yes
N6 H27 . 3.551(6) no
N6 H33 . 3.480(6) no
N6 H36 . 1.896(6) no
N6 H37 . 3.175(6) no
N6 H39 . 3.108(6) no
N6 H40 . 3.196(5) no
N6 H41 . 2.778(5) no
N6 H43 . 3.189(6) no
N6 H48 . 3.266(6) no
C1 C2 . 1.383(7) yes
C1 C3 . 2.375(8) yes
C1 C3 2_566 3.565(7) yes
C1 C4 . 2.698(8) yes
C1 C5 . 2.314(7) yes
C1 C19 . 3.481(7) yes
C1 C38 1_455 3.575(7) yes
C1 H1 . 0.9923(1) no
C1 H2 . 1.991(7) no
C1 H3 . 3.188(8) no
C1 H4 . 3.586(8) no
C1 H9 . 3.539(7) no
C1 H20 . 3.487(8) no
C1 H21 . 3.098(7) no
C1 H44 1_455 3.289(7) no
C1 H50 1_455 3.504(7) no
C2 C3 . 1.382(8) yes
C2 C4 . 2.369(8) yes
C2 C5 . 2.747(8) yes
C2 H1 . 2.085(8) no
C2 H2 . 0.95386(9) no
C2 H3 . 2.000(8) no
C2 H4 . 3.144(8) no
C2 H7 2_566 3.434(7) no
C2 H44 1_455 3.084(7) no
C2 H50 1_455 3.450(7) no
C3 C4 . 1.373(8) yes
C3 C5 . 2.406(7) yes
C3 H1 . 3.289(8) no
C3 H2 . 2.087(9) no
C3 H3 . 0.88190(7) no
C3 H4 . 1.924(9) no
C3 H21 2_566 3.556(7) no
C3 H50 1_455 3.480(7) no
C4 C5 . 1.396(7) yes
C4 C6 . 2.519(7) yes
C4 H2 . 3.264(8) no
C4 H3 . 1.957(7) no
C4 H4 . 0.88921(9) no
C4 H5 . 3.048(7) no
C4 H6 . 2.493(8) no
C5 C6 . 1.503(7) yes
C5 C7 . 2.573(7) yes
C5 H1 . 3.183(7) no
C5 H3 . 3.193(7) no
C5 H4 . 2.035(7) no
C5 H5 . 2.041(7) no
C5 H6 . 1.939(7) no
C5 H7 . 2.619(7) no
C5 H8 . 3.368(7) no
C6 C7 . 1.534(6) yes
C6 C14 . 3.088(7) yes
C6 H4 . 2.723(7) no
C6 H5 . 0.94558(8) no
C6 H6 . 0.87948(8) no
C6 H7 . 2.087(7) no
C6 H8 . 2.062(7) no
C6 H15 . 2.559(6) no
C6 H16 . 3.568(7) no
C6 H23 1_554 3.487(7) no
C7 C14 . 2.452(6) yes
C7 C21 . 3.240(7) yes
C7 C23 . 2.442(7) yes
C7 H5 . 2.013(7) no
C7 H6 . 1.999(6) no
C7 H7 . 1.03134(9) no
C7 H8 . 1.0311(1) no
C7 H15 . 2.375(6) no
C7 H16 . 2.711(6) no
C7 H22 . 2.949(7) no
C7 H23 1_554 3.566(8) no
C7 H26 . 3.289(7) no
C7 H27 . 2.546(7) no
C7 H33 . 3.251(7) no
C8 C9 . 1.391(7) yes
C8 C10 . 2.377(7) yes
C8 C11 . 2.706(7) yes
C8 C12 . 2.319(7) yes
C8 H9 . 0.90125(7) no
C8 H10 . 2.066(7) no
C8 H11 . 3.153(7) no
C8 H12 . 3.556(7) no
C8 H12 2_556 3.464(7) no
C8 H50 1_455 3.578(7) no
C8 H51 1_455 3.486(7) no
C9 C10 . 1.375(7) yes
C9 C11 . 2.380(7) yes
C9 C12 . 2.750(7) yes
C9 C42 1_455 3.504(7) yes
C9 H9 . 2.007(7) no
C9 H10 . 0.99738(11) no
C9 H11 . 2.001(7) no
C9 H12 . 3.179(7) no
C9 H12 2_556 3.426(7) no
C9 H47 1_455 3.57(6) no
C9 H48 1_455 3.318(7) no
C9 H51 1_455 3.184(7) no
C10 C11 . 1.392(7) yes
C10 C11 2_556 3.547(7) yes
C10 C12 . 2.408(7) yes
C10 C12 2_556 3.458(7) yes
C10 H9 . 3.196(7) no
C10 H10 . 2.089(8) no
C10 H11 . 0.80541(7) no
C10 H12 . 2.012(7) no
C10 H14 2_556 3.558(7) no
C10 H18 1_554 3.450(8) no
C10 H18 2_556 3.271(7) no
C10 H19 1_554 3.580(8) no
C11 C12 . 1.385(6) yes
C11 C13 . 2.504(7) yes
C11 C14 . 3.558(7) yes
C11 H10 . 3.302(7) no
C11 H11 . 1.829(7) no
C11 H12 . 0.85628(6) no
C11 H13 . 2.533(7) no
C11 H14 . 3.068(7) no
C11 H15 . 3.559(7) no
C11 H18 1_554 2.968(7) no
C12 C13 . 1.496(6) yes
C12 C14 . 2.518(6) yes
C12 H9 . 3.112(7) no
C12 H11 . 3.065(7) no
C12 H11 2_556 3.500(7) no
C12 H12 . 1.904(6) no
C12 H13 . 2.092(6) no
C12 H14 . 2.002(6) no
C12 H15 . 2.740(6) no
C12 H16 . 3.288(6) no
C12 H18 1_554 3.424(7) no
C13 C14 . 1.519(6) yes
C13 C23 . 3.157(7) yes
C13 H12 . 2.551(7) no
C13 H13 . 1.08129(9) no
C13 H14 . 0.83291(9) no
C13 H15 . 2.175(7) no
C13 H16 . 2.051(7) no
C13 H26 . 2.778(7) no
C13 H38 . 3.379(7) no
C14 C23 . 2.429(7) yes
C14 H5 . 2.656(7) no
C14 H7 . 3.337(6) no
C14 H8 . 2.538(6) no
C14 H13 . 2.129(6) no
C14 H14 . 1.945(7) no
C14 H15 . 1.0044(1) no
C14 H16 . 0.9113(1) no
C14 H26 . 2.515(7) no
C14 H27 . 2.840(7) no
C15 C16 . 1.367(8) yes
C15 C17 . 2.384(8) yes
C15 C18 . 2.749(8) yes
C15 C19 . 2.370(7) yes
C15 C20 . 1.389(7) yes
C15 C21 . 2.562(7) yes
C15 C22 . 3.075(8) yes
C15 C23 . 3.174(7) yes
C15 H5 1_556 3.263(7) no
C15 H11 2_556 3.463(7) no
C15 H14 . 3.197(7) no
C15 H15 1_556 3.156(7) no
C15 H17 . 0.74509(6) no
C15 H18 . 1.994(7) no
C15 H19 . 3.122(8) no
C15 H20 . 3.534(8) no
C15 H21 . 2.966(7) no
C15 H22 . 3.317(7) no
C15 H23 . 3.352(8) no
C15 H25 . 2.861(8) no
C15 H26 . 2.690(7) no
C16 C17 . 1.383(8) yes
C16 C18 . 2.379(8) yes
C16 C19 . 2.747(7) yes
C16 C20 . 2.406(7) yes
C16 H5 1_556 3.119(7) no
C16 H11 2_556 2.910(7) no
C16 H15 1_556 3.117(7) no
C16 H17 . 1.797(8) no
C16 H18 . 1.00227(9) no
C16 H19 . 1.932(8) no
C16 H20 . 3.089(8) no
C16 H21 . 3.393(7) no
C17 C18 . 1.368(8) yes
C17 C19 . 2.391(7) yes
C17 C20 . 2.790(7) yes
C17 H5 1_556 3.063(7) no
C17 H17 . 3.015(8) no
C17 H18 . 2.131(8) no
C17 H19 . 0.82238(7) no
C17 H20 . 1.893(8) no
C17 H21 . 2.951(7) no
C17 H51 1_456 3.425(8) no
C18 C19 . 1.397(7) yes
C18 C20 . 2.420(7) yes
C18 H1 . 2.936(7) no
C18 H5 1_556 3.130(7) no
C18 H6 1_556 3.497(7) no
C18 H17 . 3.489(8) no
C18 H18 . 3.317(8) no
C18 H19 . 1.917(8) no
C18 H20 . 0.78699(6) no
C18 H21 . 1.782(7) no
C18 H52 1_456 3.425(7) no
C19 C20 . 1.382(7) yes
C19 C21 . 2.524(7) yes
C19 C23 . 3.554(7) yes
C19 H1 . 2.970(7) no
C19 H3 2_566 3.534(7) no
C19 H5 1_556 3.250(6) no
C19 H6 1_556 3.165(6) no
C19 H17 . 3.066(7) no
C19 H19 . 3.134(7) no
C19 H20 . 1.912(7) no
C19 H21 . 0.64872(6) no
C19 H22 . 2.553(7) no
C19 H23 . 3.588(7) no
C20 C21 . 1.534(7) yes
C20 C22 . 2.542(7) yes
C20 C23 . 2.512(7) yes
C20 H5 1_556 3.344(6) no
C20 H6 1_556 3.387(6) no
C20 H14 . 3.541(6) no
C20 H17 . 1.917(7) no
C20 H18 . 3.262(7) no
C20 H20 . 3.120(7) no
C20 H21 . 1.815(7) no
C20 H22 . 2.054(7) no
C20 H23 . 2.772(7) no
C20 H24 . 3.388(7) no
C20 H25 . 2.717(7) no
C20 H26 . 2.493(7) no
C20 H27 . 3.328(7) no
C21 C22 . 1.560(7) yes
C21 C23 . 1.505(7) yes
C21 H7 . 2.915(7) no
C21 H17 . 2.726(7) no
C21 H21 . 2.614(7) no
C21 H22 . 0.95089(9) no
C21 H23 . 2.097(7) no
C21 H24 . 2.128(7) no
C21 H25 . 2.051(7) no
C21 H26 . 1.888(7) no
C21 H27 . 2.029(7) no
C22 C23 . 2.488(7) yes
C22 H8 1_556 3.545(7) no
C22 H17 . 2.973(8) no
C22 H22 . 2.101(7) no
C22 H23 . 0.95923(9) no
C22 H24 . 0.96080(8) no
C22 H25 . 0.80789(7) no
C22 H26 . 2.516(7) no
C22 H27 . 2.598(7) no
C22 H35 1_556 3.369(7) no
C22 H43 1_556 3.344(7) no
C23 H7 . 2.571(7) no
C23 H8 . 2.755(7) no
C23 H14 . 2.848(7) no
C23 H15 . 3.204(7) no
C23 H16 . 2.450(7) no
C23 H17 . 3.139(7) no
C23 H22 . 1.986(7) no
C23 H23 . 3.319(7) no
C23 H24 . 2.750(7) no
C23 H25 . 2.753(7) no
C23 H26 . 0.99203(9) no
C23 H27 . 0.95329(8) no
C23 H33 . 3.599(7) no
C24 C25 . 1.372(7) yes
C24 C26 . 2.380(8) yes
C24 C27 . 2.716(8) yes
C24 C28 . 2.321(7) yes
C24 C38 . 3.470(7) yes
C24 H24 . 3.456(8) no
C24 H28 . 0.84906(7) no
C24 H29 . 1.996(7) no
C24 H30 . 3.168(8) no
C24 H31 . 3.544(8) no
C24 H35 1_556 3.322(6) no
C24 H36 . 3.473(6) no
C24 H44 . 3.459(7) no
C25 C26 . 1.374(8) yes
C25 C27 . 2.364(8) yes
C25 C28 . 2.721(7) yes
C25 H24 . 3.190(8) no
C25 H28 . 1.991(7) no
C25 H29 . 0.89467(9) no
C25 H30 . 1.991(8) no
C25 H31 . 3.098(8) no
C25 H34 2_666 3.444(7) no
C25 H35 1_556 3.155(7) no
C26 C27 . 1.381(8) yes
C26 C28 . 2.395(7) yes
C26 H24 . 3.303(8) no
C26 H28 . 3.171(8) no
C26 H29 . 1.957(8) no
C26 H30 . 0.84384(6) no
C26 H31 . 1.908(8) no
C26 H34 2_666 3.100(7) no
C27 C28 . 1.387(7) yes
C27 C29 . 2.501(7) yes
C27 H7 . 3.555(7) no
C27 H27 . 3.395(7) no
C27 H28 . 3.555(8) no
C27 H29 . 3.162(8) no
C27 H30 . 1.905(7) no
C27 H31 . 0.83095(7) no
C27 H32 . 2.495(7) no
C27 H33 . 2.896(7) no
C28 C29 . 1.502(7) yes
C28 C30 . 2.587(6) yes
C28 H27 . 3.179(7) no
C28 H28 . 3.037(7) no
C28 H30 . 3.127(7) no
C28 H31 . 1.964(7) no
C28 H32 . 1.952(7) no
C28 H33 . 1.961(7) no
C28 H34 . 2.766(6) no
C28 H35 . 3.361(6) no
C29 C30 . 1.532(6) yes
C29 C37 . 3.115(7) yes
C29 H8 . 2.994(7) no
C29 H23 1_554 3.428(7) no
C29 H27 . 3.450(7) no
C29 H31 . 2.656(7) no
C29 H32 . 0.88024(7) no
C29 H33 . 0.91957(7) no
C29 H34 . 2.129(7) no
C29 H35 . 2.052(6) no
C29 H43 . 2.691(7) no
C30 C37 . 2.441(6) yes
C30 C44 . 3.160(6) yes
C30 C46 . 2.438(6) yes
C30 H29 1_554 3.375(7) no
C30 H30 2_666 3.570(7) no
C30 H32 . 1.990(6) no
C30 H33 . 2.070(7) no
C30 H34 . 0.97577(7) no
C30 H35 . 0.9704(1) no
C30 H42 . 2.821(6) no
C30 H43 . 2.419(6) no
C30 H49 . 2.930(6) no
C30 H53 . 2.517(6) no
C30 H54 . 3.26(5) no
C31 C32 . 1.369(6) yes
C31 C33 . 2.370(7) yes
C31 C34 . 2.701(7) yes
C31 C35 . 2.323(6) yes
C31 H26 . 3.307(7) no
C31 H27 . 3.294(7) no
C31 H36 . 0.88957(7) no
C31 H37 . 1.957(6) no
C31 H38 . 3.235(7) no
C31 H39 . 3.496(7) no
C31 H39 2_656 3.495(6) no
C31 H42 1_556 3.185(6) no
C32 C33 . 1.377(7) yes
C32 C34 . 2.364(7) yes
C32 C35 . 2.738(6) yes
C32 H25 . 3.588(7) no
C32 H26 . 2.950(7) no
C32 H27 . 3.593(7) no
C32 H36 . 2.007(6) no
C32 H37 . 0.87042(9) no
C32 H38 . 2.023(7) no
C32 H39 . 3.066(7) no
C32 H39 2_656 3.501(6) no
C32 H40 2_656 3.481(6) no
C32 H41 2_656 3.394(6) no
C32 H42 1_556 3.507(7) no
C33 C34 . 1.376(6) yes
C33 C34 2_656 3.557(6) yes
C33 C35 . 2.403(6) yes
C33 C35 2_656 3.427(6) yes
C33 H13 . 3.236(7) no
C33 H14 . 3.238(7) no
C33 H16 . 3.414(7) no
C33 H26 . 3.298(7) no
C33 H36 . 3.195(7) no
C33 H37 . 1.967(7) no
C33 H38 . 0.97186(7) no
C33 H39 . 1.875(7) no
C33 H41 2_656 3.188(6) no
C33 H47 2_656 3.10(6) no
C33 H48 2_656 3.550(6) no
C34 C34 2_656 3.569(9) yes
C34 C35 . 1.391(6) yes
C34 C36 . 2.510(6) yes
C34 H13 . 3.351(6) no
C34 H16 . 3.161(6) no
C34 H36 . 3.588(7) no
C34 H37 . 3.155(7) no
C34 H38 . 2.078(6) no
C34 H39 . 0.79578(7) no
C34 H40 . 2.555(6) no
C34 H41 . 3.164(6) no
C34 H43 . 3.588(6) no
C34 H47 2_656 3.19(6) no
C35 C36 . 1.495(6) yes
C35 C37 . 2.565(6) yes
C35 H16 . 3.435(6) no
C35 H36 . 3.087(6) no
C35 H38 . 3.301(6) no
C35 H38 2_656 3.523(6) no
C35 H39 . 1.938(6) no
C35 H40 . 2.011(6) no
C35 H41 . 2.115(6) no
C35 H42 . 3.316(6) no
C35 H43 . 2.669(6) no
C35 H48 . 3.596(6) no
C36 C37 . 1.523(6) yes
C36 C46 . 3.213(6) yes
C36 H38 2_656 3.547(6) no
C36 H39 . 2.655(6) no
C36 H40 . 0.91708(8) no
C36 H41 . 1.02917(11) no
C36 H42 . 2.001(6) no
C36 H43 . 2.007(6) no
C36 H48 . 3.236(6) no
C36 H54 . 2.83(5) no
C37 C46 . 2.441(6) yes
C37 H25 1_554 3.472(7) no
C37 H33 . 2.818(7) no
C37 H34 . 3.235(6) no
C37 H35 . 2.484(6) no
C37 H36 1_554 3.395(6) no
C37 H40 . 2.050(6) no
C37 H41 . 2.061(6) no
C37 H42 . 0.9521(1) no
C37 H43 . 0.89757(9) no
C37 H53 . 2.748(6) no
C37 H54 . 2.47(5) no
C38 C39 . 1.370(7) yes
C38 C40 . 2.409(7) yes
C38 C41 . 2.775(6) yes
C38 C42 . 2.400(6) yes
C38 C43 . 1.403(6) yes
C38 C44 . 2.534(6) yes
C38 C45 . 3.296(6) yes
C38 H1 1_655 3.308(7) no
C38 H2 1_655 3.300(7) no
C38 H9 1_655 3.347(7) no
C38 H28 . 2.912(7) no
C38 H44 . 0.79787(8) no
C38 H45 . 2.037(6) no
C38 H46 . 3.133(7) no
C38 H48 . 3.155(6) no
C38 H49 . 2.521(6) no
C38 H50 . 3.014(6) no
C39 C40 . 1.405(7) yes
C39 C41 . 2.395(6) yes
C39 C42 . 2.769(6) yes
C39 C43 . 2.419(6) yes
C39 H1 1_655 3.135(7) no
C39 H9 1_655 3.189(7) no
C39 H28 . 2.902(7) no
C39 H44 . 1.909(7) no
C39 H45 . 0.97116(9) no
C39 H46 . 1.919(7) no
C39 H47 . 3.36(6) no
C39 H52 1_556 3.136(7) no
C39 H53 1_556 3.458(6) no
C40 C41 . 1.366(6) yes
C40 C42 . 2.408(6) yes
C40 C43 . 2.815(6) yes
C40 H9 1_655 3.068(7) no
C40 H28 . 3.531(7) no
C40 H44 . 3.132(7) no
C40 H45 . 2.057(7) no
C40 H46 . 0.84616(9) no
C40 H47 . 2.12(6) no
C40 H48 . 3.157(6) no
C40 H52 1_556 3.214(7) no
C40 H53 1_556 3.223(6) no
C40 H54 1_556 3.56(5) no
C41 C42 . 1.413(6) yes
C41 C43 . 2.448(6) yes
C41 H9 1_655 3.095(7) no
C41 H10 1_655 2.970(7) no
C41 H38 2_656 3.205(7) no
C41 H39 2_656 3.548(6) no
C41 H44 . 3.572(6) no
C41 H45 . 3.259(6) no
C41 H46 . 1.983(6) no
C41 H47 . 1.05(6) no
C41 H48 . 1.975(6) no
C42 C43 . 1.404(6) yes
C42 C44 . 2.554(6) yes
C42 C45 . 3.260(6) yes
C42 C46 . 3.004(6) yes
C42 H9 1_655 3.212(7) no
C42 H10 1_655 2.702(7) no
C42 H38 2_656 3.239(6) no
C42 H41 . 3.088(6) no
C42 H44 . 3.110(6) no
C42 H46 . 3.201(6) no
C42 H47 . 2.12(6) no
C42 H48 . 0.84899(8) no
C42 H49 . 3.216(6) no
C42 H50 . 3.454(6) no
C42 H51 . 3.055(6) no
C42 H54 . 2.86(5) no
C43 C44 . 1.523(6) yes
C43 C45 . 2.492(6) yes
C43 C46 . 2.541(6) yes
C43 H9 1_655 3.355(7) no
C43 H10 1_655 3.505(7) no
C43 H28 . 3.595(6) no
C43 H34 . 3.532(6) no
C43 H44 . 1.907(6) no
C43 H45 . 3.291(6) no
C43 H47 . 3.38(6) no
C43 H48 . 1.957(6) no
C43 H49 . 1.952(6) no
C43 H50 . 2.577(6) no
C43 H51 . 2.722(6) no
C43 H52 . 3.289(6) no
C43 H53 . 3.265(6) no
C43 H54 . 2.84(5) no
C44 C45 . 1.528(6) yes
C44 C46 . 1.525(6) yes
C44 H34 . 2.728(6) no
C44 H44 . 2.612(6) no
C44 H48 . 2.663(6) no
C44 H49 . 0.90968(9) no
C44 H50 . 1.980(6) no
C44 H51 . 2.061(7) no
C44 H52 . 2.041(6) no
C44 H53 . 1.975(6) no
C44 H54 . 2.10(5) no
C45 C46 . 2.500(7) yes
C45 H10 1_655 3.590(7) no
C45 H19 1_654 3.221(8) no
C45 H20 1_654 3.329(7) no
C45 H44 . 3.345(7) no
C45 H45 1_554 3.343(7) no
C45 H46 1_554 3.111(7) no
C45 H48 . 3.222(6) no
C45 H49 . 2.026(7) no
C45 H50 . 0.87666(7) no
C45 H51 . 0.96999(9) no
C45 H52 . 0.92004(9) no
C45 H53 . 2.633(7) no
C45 H54 . 2.66(5) no
C46 H34 . 2.435(6) no
C46 H35 . 2.733(6) no
C46 H41 . 2.860(6) no
C46 H42 . 2.449(6) no
C46 H43 . 3.164(6) no
C46 H46 1_554 3.273(6) no
C46 H48 . 2.754(6) no
C46 H49 . 2.033(6) no
C46 H50 . 3.241(7) no
C46 H51 . 2.663(7) no
C46 H52 . 2.700(6) no
C46 H53 . 0.86507(9) no
C46 H54 . 1.00(5) no
H1 H2 . 2.321(7) no
H1 H9 . 3.344(7) no
H1 H20 . 2.579(8) no
H1 H21 . 2.651(7) no
H1 H44 1_455 3.139(7) no
H1 H45 1_455 2.908(7) no
H2 H3 . 2.414(8) no
H2 H7 2_566 2.866(7) no
H2 H31 2_566 3.263(8) no
H2 H44 1_455 2.640(7) no
H3 H4 . 2.173(8) no
H3 H7 2_566 3.439(8) no
H3 H21 2_566 2.914(7) no
H3 H22 2_566 2.984(7) no
H4 H4 2_565 3.12(1) no
H4 H5 . 3.233(7) no
H4 H6 . 2.403(7) no
H4 H20 1_554 3.368(7) no
H4 H21 1_554 3.445(7) no
H5 H6 . 1.48703(13) no
H5 H7 . 2.809(7) no
H5 H8 . 2.403(7) no
H5 H15 . 1.952(7) no
H5 H16 . 3.231(7) no
H5 H18 1_554 3.559(7) no
H5 H19 1_554 3.456(8) no
H5 H20 1_554 3.468(7) no
H5 H21 1_554 3.564(6) no
H5 H23 1_554 3.539(8) no
H6 H7 . 2.447(6) no
H6 H8 . 2.177(6) no
H6 H15 . 3.040(6) no
H6 H21 1_554 3.219(6) no
H6 H23 1_554 2.929(7) no
H7 H8 . 1.72323(14) no
H7 H15 . 3.384(7) no
H7 H16 . 3.564(6) no
H7 H22 . 2.353(7) no
H7 H26 . 3.530(7) no
H7 H27 . 2.606(7) no
H7 H31 . 3.065(7) no
H7 H33 . 3.526(7) no
H8 H15 . 2.355(6) no
H8 H16 . 2.469(6) no
H8 H22 . 3.594(7) no
H8 H23 1_554 2.732(7) no
H8 H25 1_554 3.452(7) no
H8 H26 . 3.554(7) no
H8 H27 . 2.543(7) no
H8 H31 . 3.404(7) no
H8 H32 . 2.805(7) no
H8 H33 . 2.351(7) no
H9 H10 . 2.335(7) no
H9 H46 1_455 3.475(7) no
H9 H47 1_455 3.53(6) no
H9 H48 1_455 3.514(7) no
H9 H50 1_455 3.190(7) no
H9 H51 1_455 3.357(7) no
H10 H11 . 2.457(7) no
H10 H13 2_556 3.459(7) no
H10 H14 2_556 3.492(7) no
H10 H38 2_556 3.238(7) no
H10 H47 1_455 2.92(6) no
H10 H48 1_455 2.392(7) no
H10 H51 1_455 2.810(7) no
H11 H12 . 2.163(7) no
H11 H14 2_556 3.362(7) no
H11 H17 2_556 3.377(7) no
H11 H18 1_554 3.495(8) no
H11 H18 2_556 2.471(7) no
H12 H13 . 2.211(7) no
H12 H14 . 3.117(7) no
H12 H18 1_554 2.928(7) no
H13 H14 . 1.50622(14) no
H13 H15 . 2.623(6) no
H13 H16 . 2.312(7) no
H13 H26 . 3.441(7) no
H13 H38 . 2.899(7) no
H13 H39 . 3.160(6) no
H13 H47 2_656 2.86(6) no
H14 H15 . 2.801(7) no
H14 H16 . 2.334(7) no
H14 H17 . 3.010(7) no
H14 H26 . 2.256(7) no
H14 H27 . 3.543(7) no
H14 H38 . 2.929(6) no
H15 H16 . 1.47660(14) no
H15 H17 1_554 3.123(7) no
H15 H18 1_554 3.051(7) no
H15 H26 . 3.459(7) no
H15 H27 . 3.503(7) no
H16 H26 . 2.505(7) no
H16 H27 . 2.576(7) no
H16 H33 . 3.280(7) no
H16 H39 . 3.327(6) no
H16 H43 . 3.382(6) no
H17 H18 . 2.079(8) no
H17 H22 . 3.594(7) no
H17 H23 . 3.363(8) no
H17 H25 . 2.586(8) no
H17 H26 . 2.463(7) no
H17 H37 . 3.598(7) no
H18 H19 . 2.388(8) no
H19 H20 . 2.181(8) no
H19 H46 1_455 3.426(8) no
H19 H50 1_456 3.271(8) no
H19 H51 1_456 2.721(8) no
H19 H52 1_456 3.158(8) no
H20 H21 . 2.075(7) no
H20 H45 1_455 3.186(7) no
H20 H50 1_456 3.251(7) no
H20 H51 1_456 3.450(7) no
H20 H52 1_456 2.802(7) no
H21 H22 . 2.400(7) no
H22 H23 . 2.394(7) no
H22 H24 . 2.405(7) no
H22 H25 . 2.777(7) no
H22 H26 . 2.664(7) no
H22 H27 . 2.303(7) no
H23 H24 . 1.44317(13) no
H23 H25 . 1.39488(12) no
H23 H26 . 3.396(7) no
H23 H27 . 3.460(7) no
H23 H32 1_556 2.991(7) no
H23 H33 1_556 3.138(7) no
H23 H35 1_556 3.259(7) no
H23 H43 1_556 3.355(7) no
H24 H25 . 1.48111(12) no
H24 H26 . 2.944(7) no
H24 H27 . 2.511(7) no
H24 H29 . 3.360(8) no
H24 H30 . 3.528(8) no
H24 H32 1_556 3.430(7) no
H24 H35 1_556 2.766(7) no
H24 H36 . 3.311(7) no
H24 H43 1_556 3.345(7) no
H25 H26 . 2.476(7) no
H25 H27 . 2.928(7) no
H25 H33 1_556 3.514(7) no
H25 H35 1_556 3.353(7) no
H25 H36 . 3.398(7) no
H25 H37 . 3.201(7) no
H25 H42 1_556 3.377(7) no
H25 H43 1_556 2.790(7) no
H26 H27 . 1.62533(12) no
H26 H36 . 3.593(7) no
H26 H37 . 3.031(6) no
H26 H38 . 3.514(7) no
H27 H31 . 3.523(7) no
H27 H33 . 2.809(7) no
H27 H36 . 3.411(7) no
H28 H29 . 2.349(7) no
H28 H35 1_556 3.215(6) no
H28 H36 . 3.377(6) no
H28 H44 . 2.990(7) no
H28 H45 . 2.897(7) no
H28 H53 1_556 3.129(7) no
H29 H29 2_667 2.82(1) no
H29 H30 . 2.289(8) no
H29 H32 2_666 3.498(7) no
H29 H34 1_556 3.160(7) no
H29 H34 2_666 3.199(7) no
H29 H35 1_556 2.733(7) no
H30 H31 . 2.124(8) no
H30 H34 2_666 2.663(7) no
H30 H44 2_666 3.533(8) no
H30 H49 2_666 2.923(7) no
H31 H32 . 2.383(7) no
H31 H33 . 2.997(7) no
H31 H44 2_666 3.394(7) no
H32 H33 . 1.43154(13) no
H32 H34 . 2.468(7) no
H32 H35 . 2.190(6) no
H32 H43 . 3.197(7) no
H33 H34 . 2.866(7) no
H33 H35 . 2.451(7) no
H33 H42 . 3.538(7) no
H33 H43 . 2.214(7) no
H34 H35 . 1.56265(13) no
H34 H42 . 3.520(6) no
H34 H43 . 3.350(6) no
H34 H49 . 2.261(6) no
H34 H53 . 2.434(6) no
H34 H54 . 3.40(5) no
H35 H42 . 2.578(6) no
H35 H43 . 2.385(6) no
H35 H49 . 3.517(6) no
H35 H53 . 2.534(6) no
H35 H54 . 3.47(5) no
H36 H37 . 2.304(6) no
H36 H42 1_556 2.500(6) no
H36 H43 1_556 3.583(6) no
H37 H38 . 2.278(7) no
H37 H40 1_556 3.326(6) no
H37 H40 2_656 3.250(6) no
H37 H41 2_656 3.174(6) no
H37 H42 1_556 3.104(7) no
H38 H39 . 2.278(6) no
H38 H41 2_656 2.839(6) no
H38 H47 2_656 2.48(6) no
H38 H48 2_656 2.712(6) no
H39 H40 . 2.416(6) no
H39 H41 . 3.322(6) no
H39 H47 2_656 2.67(6) no
H40 H40 2_655 3.332(8) no
H40 H41 . 1.46426(13) no
H40 H42 . 2.200(6) no
H40 H43 . 2.432(6) no
H40 H54 . 3.32(5) no
H41 H42 . 2.316(6) no
H41 H43 . 2.791(7) no
H41 H48 . 2.440(6) no
H41 H53 . 3.444(6) no
H41 H54 . 2.23(5) no
H42 H43 . 1.53190(13) no
H42 H53 . 2.497(6) no
H42 H54 . 2.34(5) no
H43 H53 . 3.403(6) no
H43 H54 . 3.33(5) no
H44 H45 . 2.275(7) no
H44 H49 . 2.330(6) no
H44 H50 . 2.988(7) no
H45 H46 . 2.230(7) no
H45 H52 1_556 2.455(7) no
H45 H53 1_556 3.146(6) no
H46 H47 . 2.43(6) no
H46 H51 1_556 2.830(7) no
H46 H52 1_556 2.630(7) no
H46 H53 1_556 2.805(7) no
H46 H54 1_556 2.92(5) no
H47 H48 . 2.33(6) no
H48 H49 . 3.460(6) no
H48 H50 . 3.587(6) no
H48 H51 . 2.820(6) no
H48 H53 . 3.552(6) no
H48 H54 . 2.35(5) no
H49 H50 . 2.266(7) no
H49 H51 . 2.789(7) no
H49 H52 . 2.317(6) no
H49 H53 . 2.283(6) no
H49 H54 . 2.83(5) no
H50 H51 . 1.52042(13) no
H50 H52 . 1.46226(15) no
H50 H53 . 3.425(7) no
H50 H54 . 3.45(5) no
H51 H52 . 1.54734(14) no
H51 H53 . 2.883(7) no
H51 H54 . 2.44(5) no
H52 H53 . 2.526(7) no
H52 H54 . 2.93(5) no
H53 H54 . 1.46(5) no

loop_
_geom_torsion_atom_site_label_1
_geom_torsion_atom_site_label_2
_geom_torsion_atom_site_label_3
_geom_torsion_atom_site_label_4
_geom_torsion
_geom_torsion_publ_flag
N2 Cu1 N1 C7 3.9(6) yes
N2 Cu1 N1 C14 -115.7(6) yes
N2 Cu1 N1 C23 123.3(6) yes
N3 Cu1 N1 C7 121.0(5) yes
N3 Cu1 N1 C14 1.5(6) yes
N3 Cu1 N1 C23 -119.6(6) yes
C19 Cu1 N1 C7 -99.5(6) yes
C19 Cu1 N1 C14 140.9(6) yes
C19 Cu1 N1 C23 19.8(8) yes
N1 Cu1 N2 C1 -160.0(6) yes
N1 Cu1 N2 C5 25.2(7) yes
N3 Cu1 N2 C1 93.1(7) yes
N3 Cu1 N2 C5 -81.7(7) yes
C19 Cu1 N2 C1 -46.5(8) yes
C19 Cu1 N2 C5 138.7(6) yes
N1 Cu1 N3 C8 -152.3(6) yes
N1 Cu1 N3 C12 12.2(7) yes
N2 Cu1 N3 C8 -44.1(8) yes
N2 Cu1 N3 C12 120.4(6) yes
C19 Cu1 N3 C8 79.6(9) yes
C19 Cu1 N3 C12 -115.9(7) yes
N1 Cu1 C19 C18 -156.6(6) yes
N1 Cu1 C19 C20 -37.1(6) yes
N2 Cu1 C19 C18 97.1(7) yes
N2 Cu1 C19 C20 -143.3(6) yes
N3 Cu1 C19 C18 -32.6(9) yes
N3 Cu1 C19 C20 86.9(7) yes
N5 Cu2 N4 C30 3.2(6) yes
N5 Cu2 N4 C37 -118.4(6) yes
N5 Cu2 N4 C46 121.1(5) yes
N6 Cu2 N4 C30 117.4(5) yes
N6 Cu2 N4 C37 -4.2(6) yes
N6 Cu2 N4 C46 -124.6(5) yes
C42 Cu2 N4 C30 -141.1(5) yes
C42 Cu2 N4 C37 97.4(6) yes
C42 Cu2 N4 C46 -23.1(6) yes
C43 Cu2 N4 C30 -105.6(5) yes
C43 Cu2 N4 C37 132.8(6) yes
C43 Cu2 N4 C46 12.3(6) yes
N4 Cu2 N5 C24 -162.5(6) yes
N4 Cu2 N5 C28 28.6(7) yes
N6 Cu2 N5 C24 92.1(7) yes
N6 Cu2 N5 C28 -76.7(7) yes
C42 Cu2 N5 C24 -46.1(1) yes
C42 Cu2 N5 C28 145.1(7) yes
C43 Cu2 N5 C24 -71.5(7) yes
C43 Cu2 N5 C28 119.6(6) yes
N4 Cu2 N6 C31 -157.1(6) yes
N4 Cu2 N6 C35 18.3(7) yes
N5 Cu2 N6 C31 -51.4(7) yes
N5 Cu2 N6 C35 124.0(6) yes
C42 Cu2 N6 C31 102.7(6) yes
C42 Cu2 N6 C35 -81.9(7) yes
C43 Cu2 N6 C31 105.9(8) yes
C43 Cu2 N6 C35 -78.7(9) yes
N4 Cu2 C42 C41 -168.1(6) yes
N4 Cu2 C42 C43 74.7(5) yes
N5 Cu2 C42 C41 74.7(9) yes
N5 Cu2 C42 C43 -42.6(9) yes
N6 Cu2 C42 C41 -66.3(7) yes
N6 Cu2 C42 C43 176.4(5) yes
C43 Cu2 C42 C41 117.3(8) yes
C43 Cu2 C42 C43 0.0(3) yes
N4 Cu2 C43 C38 137.8(6) yes
N4 Cu2 C43 C42 -107.1(5) yes
N4 Cu2 C43 C44 12.6(6) yes
N5 Cu2 C43 C38 37.4(7) yes
N5 Cu2 C43 C42 152.5(6) yes
N5 Cu2 C43 C44 -87.8(6) yes
N6 Cu2 C43 C38 -120.2(7) yes
N6 Cu2 C43 C42 -5.1(8) yes
N6 Cu2 C43 C44 114.6(7) yes
C42 Cu2 C43 C38 -115.1(7) yes
C42 Cu2 C43 C42 0.0(3) yes
C42 Cu2 C43 C44 119.7(7) yes
Cu1 N1 C7 C6 -49.6(5) yes
C14 N1 C7 C6 71.0(7) yes
C23 N1 C7 C6 -169.0(6) yes
Cu1 N1 C14 C13 -41.1(6) yes
C7 N1 C14 C13 -158.3(6) yes
C23 N1 C14 C13 80.8(7) yes
Cu1 N1 C23 C21 -28.1(6) yes
C7 N1 C23 C21 88.6(7) yes
C14 N1 C23 C21 -150.7(6) yes
Cu1 N2 C1 C2 -172.6(5) yes
C5 N2 C1 C2 2.3(1) yes
Cu1 N2 C5 C4 172.3(4) yes
Cu1 N2 C5 C6 -6.0(6) yes
C1 N2 C5 C4 -2.8(1) yes
C1 N2 C5 C6 178.9(6) yes
Cu1 N3 C8 C9 164.5(5) yes
C12 N3 C8 C9 -0.4(1) yes
Cu1 N3 C12 C11 -164.5(4) yes
Cu1 N3 C12 C13 15.5(6) yes
C8 N3 C12 C11 -0.0(9) yes
C8 N3 C12 C13 -179.9(6) yes
Cu2 N4 C30 C29 -48.8(5) yes
C37 N4 C30 C29 74.1(7) yes
C46 N4 C30 C29 -162.9(6) yes
Cu2 N4 C37 C36 -34.5(6) yes
C30 N4 C37 C36 -154.7(5) yes
C46 N4 C37 C36 82.5(7) yes
Cu2 N4 C46 C44 -36.7(5) yes
C30 N4 C46 C44 79.2(7) yes
C37 N4 C46 C44 -158.3(5) yes
Cu2 N5 C24 C25 -167.1(5) yes
C28 N5 C24 C25 2.0(1) yes
Cu2 N5 C28 C27 167.6(4) yes
Cu2 N5 C28 C29 -12.0(6) yes
C24 N5 C28 C27 -1.6(1) yes
C24 N5 C28 C29 178.8(6) yes
Cu2 N6 C31 C32 175.0(4) yes
C35 N6 C31 C32 -0.6(9) yes
Cu2 N6 C35 C34 -173.8(4) yes
Cu2 N6 C35 C36 8.8(6) yes
C31 N6 C35 C34 1.7(9) yes
C31 N6 C35 C36 -175.7(5) yes
N2 C1 C2 C3 0.4(1) yes
C1 C2 C3 C4 -2.5(1) yes
C2 C3 C4 C5 2.1(1) yes
C3 C4 C5 N2 0.6(1) yes
C3 C4 C5 C6 178.9(6) yes
N2 C5 C6 C7 -47.9(8) yes
C4 C5 C6 C7 133.8(7) yes
C5 C6 C7 N1 84.9(7) yes
N3 C8 C9 C10 0.4(9) yes
C8 C9 C10 C11 0.0(1) yes
C9 C10 C11 C12 -0.4(1) yes
C10 C11 C12 N3 0.4(1) yes
C10 C11 C12 C13 -179.7(6) yes
N3 C12 C13 C14 -64.4(7) yes
C11 C12 C13 C14 115.7(7) yes
C12 C13 C14 N1 79.9(7) yes
C20 C15 C16 C17 1.4(1) yes
C16 C15 C20 C19 -0.2(1) yes
C16 C15 C20 C21 175.3(6) yes
C15 C16 C17 C18 -1.2(1) yes
C16 C17 C18 C19 -0.2(1) yes
C17 C18 C19 Cu1 84.6(7) yes
C17 C18 C19 C20 1.4(1) yes
Cu1 C19 C20 C15 -98.9(5) yes
Cu1 C19 C20 C21 85.4(5) yes
C18 C19 C20 C15 -1.2(1) yes
C18 C19 C20 C21 -176.9(6) yes
C15 C20 C21 C22 -53.6(9) yes
C15 C20 C21 C23 67.2(9) yes
C19 C20 C21 C22 121.8(7) yes
C19 C20 C21 C23 -117.4(7) yes
C20 C21 C23 N1 57.0(8) yes
C22 C21 C23 N1 178.9(6) yes
N5 C24 C25 C26 0.7(1) yes
C24 C25 C26 C27 -3.8(1) yes
C25 C26 C27 C28 4.2(1) yes
C26 C27 C28 N5 -1.5(1) yes
C26 C27 C28 C29 178.0(6) yes
N5 C28 C29 C30 -42.4(8) yes
C27 C28 C29 C30 138.0(7) yes
C28 C29 C30 N4 81.3(7) yes
N6 C31 C32 C33 -1.1(9) yes
C31 C32 C33 C34 1.6(9) yes
C32 C33 C34 C35 -0.5(9) yes
C33 C34 C35 N6 -1.3(9) yes
C33 C34 C35 C36 176.1(5) yes
N6 C35 C36 C37 -59.0(7) yes
C34 C35 C36 C37 123.6(6) yes
C35 C36 C37 N4 74.3(7) yes
C43 C38 C39 C40 -2.8(9) yes
C39 C38 C43 Cu2 80.9(6) yes
C39 C38 C43 C42 2.3(9) yes
C39 C38 C43 C44 -166.5(6) yes
C38 C39 C40 C41 0.7(1) yes
C39 C40 C41 C42 1.9(9) yes
C40 C41 C42 Cu2 -77.9(6) yes
C40 C41 C42 C43 -2.3(9) yes
Cu2 C42 C43 Cu2 0.00(4) yes
Cu2 C42 C43 C38 97.6(5) yes
Cu2 C42 C43 C44 -93.8(5) yes
C41 C42 C43 Cu2 -97.4(6) yes
C41 C42 C43 C38 0.2(9) yes
C41 C42 C43 C44 168.9(5) yes
Cu2 C43 C44 C45 -158.8(4) yes
Cu2 C43 C44 C46 -35.9(5) yes
C38 C43 C44 C45 87.3(7) yes
C38 C43 C44 C46 -149.8(6) yes
C42 C43 C44 C45 -81.1(7) yes
C42 C43 C44 C46 41.8(8) yes
C43 C44 C46 N4 52.8(7) yes
C45 C44 C46 N4 175.5(5) yes
